data_7017367
loop_
_publ_author_name
'Dey, Sandeep Kumar'
'Das, Gopal'

_publ_section_title
;
 Encapsulation of trivalent phosphate anion within a rigidified \p-stacked
 dimeric capsular assembly of tripodal receptor.
;
_journal_issue 45
_journal_name_full 'Dalton transactions (Cambridge, England : 2003)'
_journal_page_first 12048
_journal_page_last 12051
_journal_paper_doi 10.1039/c1dt11195g
_journal_volume 40
_journal_year 2011
_chemical_formula_moiety '2(C27 H30 N10 O6 S3), 3(C16 H36 N), 2(C2 H3 N), O4 P'
_chemical_formula_sum 'C106 H174 N25 O16 P S6'
_chemical_formula_weight 2278.09
_chemical_name_systematic
;
?
;
_space_group_IT_number 2
_symmetry_cell_setting triclinic
_symmetry_space_group_name_Hall '-P 1'
_symmetry_space_group_name_H-M 'P -1'
_atom_sites_solution_hydrogens geom
_atom_sites_solution_primary direct
_atom_sites_solution_secondary difmap
_audit_creation_method SHELXL-97
_cell_angle_alpha 103.421(4)
_cell_angle_beta 93.523(5)
_cell_angle_gamma 92.808(4)
_cell_formula_units_Z 2
_cell_length_a 13.5840(7)
_cell_length_b 16.0821(8)
_cell_length_c 28.9547(15)
_cell_measurement_reflns_used 2961
_cell_measurement_temperature 180(2)
_cell_measurement_theta_max 21.42
_cell_measurement_theta_min 3.27
_cell_volume 6128.0(6)
_computing_cell_refinement 'Bruker Smart'
_computing_data_collection 'Bruker Smart'
_computing_data_reduction 'Bruker SAINT'
_computing_molecular_graphics 'Bruker SHELXTL'
_computing_publication_material 'Bruker SHELXTL'
_computing_structure_refinement 'SHELXL-97 (Sheldrick, 1997)'
_computing_structure_solution 'SHELXS-97 (Sheldrick, 1990)'
_diffrn_ambient_temperature 180(2)
_diffrn_measured_fraction_theta_full 0.982
_diffrn_measured_fraction_theta_max 0.982
_diffrn_measurement_device_type 'CCD area detector'
_diffrn_measurement_method 'phi and onega scans'
_diffrn_radiation_monochromator graphite
_diffrn_radiation_source 'fine-focus sealed tube'
_diffrn_radiation_type MoK\a
_diffrn_radiation_wavelength 0.71073
_diffrn_reflns_av_R_equivalents 0.0674
_diffrn_reflns_av_sigmaI/netI 0.1784
_diffrn_reflns_limit_h_max 17
_diffrn_reflns_limit_h_min -17
_diffrn_reflns_limit_k_max 21
_diffrn_reflns_limit_k_min -21
_diffrn_reflns_limit_l_max 38
_diffrn_reflns_limit_l_min -38
_diffrn_reflns_number 92714
_diffrn_reflns_theta_full 28.46
_diffrn_reflns_theta_max 28.46
_diffrn_reflns_theta_min 1.30
_exptl_absorpt_coefficient_mu 0.194
_exptl_absorpt_correction_T_max 0.951
_exptl_absorpt_correction_T_min 0.924
_exptl_absorpt_correction_type multi-scan
_exptl_absorpt_process_details 'SADABS (Sheldrick, 1997)'
_exptl_crystal_colour yellow
_exptl_crystal_density_diffrn 1.235
_exptl_crystal_density_method 'not measured'
_exptl_crystal_description block
_exptl_crystal_F_000 2448
_exptl_crystal_size_max 0.48
_exptl_crystal_size_mid 0.36
_exptl_crystal_size_min 0.26
_refine_diff_density_max 1.141
_refine_diff_density_min -0.569
_refine_diff_density_rms 0.077
_refine_ls_extinction_method none
_refine_ls_goodness_of_fit_ref 1.067
_refine_ls_matrix_type full
_refine_ls_number_parameters 1401
_refine_ls_number_reflns 29779
_refine_ls_number_restraints 12
_refine_ls_restrained_S_all 1.067
_refine_ls_R_factor_all 0.2051
_refine_ls_R_factor_gt 0.0860
_refine_ls_shift/su_max 0.015
_refine_ls_shift/su_mean 0.004
_refine_ls_structure_factor_coef Fsqd
_refine_ls_weighting_details 'calc w=1/[\s^2^(Fo^2^)+(0.1000P)^2^+0.0000P] where P=(Fo^2^+2Fc^2^)/3'
_refine_ls_weighting_scheme calc
_refine_ls_wR_factor_gt 0.2158
_refine_ls_wR_factor_ref 0.2499
_reflns_number_gt 24513
_reflns_number_total 29779
_reflns_threshold_expression >2sigma(I)
_cod_data_source_file c1dt11195g.txt
_cod_data_source_block Thiourea-PO4
_cod_original_sg_symbol_H-M P-1
_cod_database_code 7017367

loop_
_symmetry_equiv_pos_as_xyz
'x, y, z'
'-x, -y, -z'

loop_
_atom_site_label
_atom_site_type_symbol
_atom_site_fract_x
_atom_site_fract_y
_atom_site_fract_z
_atom_site_U_iso_or_equiv
_atom_site_adp_type
_atom_site_occupancy
_atom_site_symmetry_multiplicity
_atom_site_calc_flag
_atom_site_refinement_flags
N1 N 1.0434(3) -0.0675(2) 0.29901(14) 0.0467(9) Uani 1 1 d .
C3 C 1.0459(3) 0.1996(3) 0.32140(15) 0.0382(10) Uani 1 1 d .
C1 C 1.1279(3) -0.0037(3) 0.31025(18) 0.0479(11) Uani 1 1 d .
H1A H 1.1883 -0.0318 0.3024 0.057 Uiso 1 1 calc R
H1B H 1.1334 0.0227 0.3441 0.057 Uiso 1 1 calc R
C2 C 1.1154(3) 0.0643(3) 0.28267(17) 0.0450(11) Uani 1 1 d .
H2A H 1.1763 0.1001 0.2865 0.054 Uiso 1 1 calc R
H2B H 1.1024 0.0372 0.2491 0.054 Uiso 1 1 calc R
N3 N 0.9576(2) 0.2360(2) 0.32991(12) 0.0401(8) Uani 1 1 d .
H3 H 0.9053 0.2042 0.3178 0.048 Uiso 1 1 calc R
N2 N 1.0350(3) 0.1173(2) 0.29870(13) 0.0424(9) Uani 1 1 d .
H2 H 0.9759 0.0938 0.2931 0.051 Uiso 1 1 calc R
C4 C 0.9421(3) 0.3189(3) 0.35594(15) 0.0393(10) Uani 1 1 d .
C8 C 0.8423(4) 0.4404(3) 0.36454(17) 0.0488(12) Uani 1 1 d .
H8 H 0.7918 0.4690 0.3531 0.059 Uiso 1 1 calc R
C9 C 0.8676(3) 0.3618(3) 0.33844(15) 0.0395(10) Uani 1 1 d .
H9 H 0.8344 0.3376 0.3090 0.047 Uiso 1 1 calc R
C7 C 0.8924(4) 0.4745(3) 0.40698(19) 0.0636(15) Uani 1 1 d .
C5 C 0.9931(4) 0.3551(3) 0.39943(17) 0.0540(13) Uani 1 1 d .
H5 H 1.0435 0.3268 0.4111 0.065 Uiso 1 1 calc R
C6 C 0.9684(4) 0.4334(3) 0.42519(19) 0.0697(17) Uani 1 1 d .
H6 H 1.0020 0.4587 0.4544 0.084 Uiso 1 1 calc R
N4 N 0.8660(5) 0.5561(3) 0.4360(2) 0.100(2) Uani 1 1 d .
O1 O 0.9083(4) 0.5851(3) 0.47505(17) 0.123(2) Uani 1 1 d .
O2 O 0.8014(4) 0.5927(3) 0.41881(18) 0.128(2) Uani 1 1 d .
S1 S 1.15493(9) 0.25666(8) 0.33463(5) 0.0524(3) Uani 1 1 d .
C10 C 1.0243(4) -0.1062(3) 0.3389(2) 0.0604(14) Uani 1 1 d .
H10A H 1.0862 -0.1085 0.3570 0.073 Uiso 1 1 calc R
H10B H 0.9966 -0.1645 0.3266 0.073 Uiso 1 1 calc R
C11 C 0.9533(4) -0.0560(4) 0.37172(19) 0.0625(14) Uani 1 1 d .
H11A H 0.9471 -0.0806 0.3991 0.075 Uiso 1 1 calc R
H11B H 0.9799 0.0028 0.3832 0.075 Uiso 1 1 calc R
C12 C 0.7844(3) -0.1181(3) 0.34510(17) 0.0481(12) Uani 1 1 d .
N6 N 0.6982(3) -0.1019(2) 0.32287(13) 0.0410(9) Uani 1 1 d .
H6A H 0.6975 -0.0534 0.3152 0.049 Uiso 1 1 calc R
N5 N 0.8566(3) -0.0572(2) 0.34746(13) 0.0469(9) Uani 1 1 d .
H5A H 0.8449 -0.0163 0.3337 0.056 Uiso 1 1 calc R
S2 S 0.79625(11) -0.20404(10) 0.36896(6) 0.0782(5) Uani 1 1 d .
C18 C 0.5221(3) -0.1155(3) 0.31479(15) 0.0430(11) Uani 1 1 d .
H18 H 0.5224 -0.0563 0.3255 0.052 Uiso 1 1 calc R
C13 C 0.6110(3) -0.1547(3) 0.31114(15) 0.0392(10) Uani 1 1 d .
C17 C 0.4332(4) -0.1634(3) 0.30271(17) 0.0513(12) Uani 1 1 d .
H17 H 0.3736 -0.1373 0.3058 0.062 Uiso 1 1 calc R
C14 C 0.6083(4) -0.2430(3) 0.29262(19) 0.0568(13) Uani 1 1 d .
H14 H 0.6671 -0.2702 0.2884 0.068 Uiso 1 1 calc R
C16 C 0.4346(4) -0.2500(3) 0.28610(18) 0.0560(13) Uani 1 1 d .
C15 C 0.5196(5) -0.2901(3) 0.2806(2) 0.0699(16) Uani 1 1 d .
H15 H 0.5181 -0.3491 0.2687 0.084 Uiso 1 1 calc R
N7 N 0.3413(5) -0.3022(5) 0.2740(2) 0.0943(18) Uani 1 1 d .
O3 O 0.2643(4) -0.2640(4) 0.2776(2) 0.1108(17) Uani 1 1 d .
O4 O 0.3425(4) -0.3801(4) 0.2607(3) 0.148(3) Uani 1 1 d .
C19 C 1.0517(3) -0.1315(3) 0.25444(19) 0.0510(12) Uani 1 1 d .
H19A H 1.0865 -0.1792 0.2610 0.061 Uiso 1 1 calc R
H19B H 1.0894 -0.1062 0.2332 0.061 Uiso 1 1 calc R
C20 C 0.9502(4) -0.1634(3) 0.23076(19) 0.0549(13) Uani 1 1 d .
H20A H 0.9561 -0.2117 0.2041 0.066 Uiso 1 1 calc R
H20B H 0.9101 -0.1827 0.2533 0.066 Uiso 1 1 calc R
C21 C 0.9040(3) -0.0876(3) 0.16927(18) 0.0474(12) Uani 1 1 d .
N9 N 0.8527(3) -0.0202(2) 0.16108(13) 0.0446(9) Uani 1 1 d .
H9A H 0.8228 0.0071 0.1847 0.054 Uiso 1 1 calc R
N8 N 0.9021(3) -0.0960(2) 0.21387(14) 0.0450(9) Uani 1 1 d .
H8A H 0.8711 -0.0600 0.2336 0.054 Uiso 1 1 calc R
S3 S 0.95916(13) -0.15447(10) 0.12671(6) 0.0806(5) Uani 1 1 d .
C22 C 0.8425(3) 0.0102(3) 0.11962(15) 0.0426(11) Uani 1 1 d .
C27 C 0.7546(3) 0.0460(3) 0.11104(15) 0.0418(10) Uani 1 1 d .
H27 H 0.7045 0.0450 0.1314 0.050 Uiso 1 1 calc R
C23 C 0.9176(4) 0.0130(3) 0.08872(18) 0.0578(13) Uani 1 1 d .
H23 H 0.9778 -0.0095 0.0942 0.069 Uiso 1 1 calc R
C26 C 0.7397(4) 0.0828(3) 0.07323(16) 0.0489(12) Uani 1 1 d .
H26 H 0.6806 0.1074 0.0684 0.059 Uiso 1 1 calc R
C24 C 0.9025(4) 0.0487(4) 0.05065(19) 0.0645(15) Uani 1 1 d .
H24 H 0.9524 0.0500 0.0302 0.077 Uiso 1 1 calc R
C25 C 0.8130(4) 0.0830(3) 0.04228(16) 0.0501(12) Uani 1 1 d .
N10 N 0.7977(4) 0.1219(3) 0.00239(15) 0.0625(12) Uani 1 1 d .
O5 O 0.8631(3) 0.1165(3) -0.02599(15) 0.0919(13) Uani 1 1 d .
O6 O 0.7213(4) 0.1586(3) -0.00182(14) 0.0807(12) Uani 1 1 d .
N11 N 0.4701(2) 0.2350(2) 0.25847(12) 0.0364(8) Uani 1 1 d .
C29 C 0.5157(3) 0.1918(3) 0.17565(16) 0.0424(10) Uani 1 1 d .
H29A H 0.4810 0.1369 0.1738 0.051 Uiso 1 1 calc R
H29B H 0.5059 0.2054 0.1448 0.051 Uiso 1 1 calc R
C28 C 0.4722(3) 0.2600(3) 0.21297(15) 0.0423(11) Uani 1 1 d .
H28A H 0.5114 0.3137 0.2175 0.051 Uiso 1 1 calc R
H28B H 0.4055 0.2687 0.2019 0.051 Uiso 1 1 calc R
C30 C 0.6909(3) 0.2367(3) 0.17543(15) 0.0379(10) Uani 1 1 d .
N12 N 0.6206(2) 0.1855(2) 0.18640(12) 0.0368(8) Uani 1 1 d .
H12 H 0.6382 0.1466 0.2006 0.044 Uiso 1 1 calc R
N13 N 0.7828(2) 0.2243(2) 0.19501(12) 0.0372(8) Uani 1 1 d .
H13 H 0.7823 0.2069 0.2209 0.045 Uiso 1 1 calc R
S4 S 0.66902(10) 0.30896(8) 0.14308(5) 0.0558(3) Uani 1 1 d .
C31 C 0.8747(3) 0.2355(2) 0.17948(15) 0.0370(10) Uani 1 1 d .
C33 C 1.0495(3) 0.2196(3) 0.19408(17) 0.0499(12) Uani 1 1 d .
H33 H 1.1011 0.2044 0.2124 0.060 Uiso 1 1 calc R
C32 C 0.9535(3) 0.2121(3) 0.20600(15) 0.0417(10) Uani 1 1 d .
H32 H 0.9408 0.1909 0.2324 0.050 Uiso 1 1 calc R
C36 C 0.8960(3) 0.2636(3) 0.13889(15) 0.0447(11) Uani 1 1 d .
H36 H 0.8448 0.2772 0.1197 0.054 Uiso 1 1 calc R
C34 C 1.0680(3) 0.2500(3) 0.15470(17) 0.0494(12) Uani 1 1 d .
C35 C 0.9911(4) 0.2712(3) 0.12706(17) 0.0510(12) Uani 1 1 d .
H35 H 1.0043 0.2909 0.1002 0.061 Uiso 1 1 calc R
N14 N 1.1689(4) 0.2632(3) 0.14257(17) 0.0650(12) Uani 1 1 d .
O8 O 1.2351(3) 0.2336(3) 0.16332(15) 0.0781(11) Uani 1 1 d .
O7 O 1.1827(3) 0.3043(3) 0.11229(15) 0.0856(13) Uani 1 1 d .
C38 C 0.5874(3) 0.3386(3) 0.31307(16) 0.0439(11) Uani 1 1 d .
H38A H 0.6199 0.3457 0.2852 0.053 Uiso 1 1 calc R
H38B H 0.5909 0.3939 0.3356 0.053 Uiso 1 1 calc R
C37 C 0.4805(3) 0.3090(3) 0.29873(16) 0.0416(10) Uani 1 1 d .
H37A H 0.4502 0.2945 0.3256 0.050 Uiso 1 1 calc R
H37B H 0.4459 0.3555 0.2904 0.050 Uiso 1 1 calc R
C39 C 0.6406(3) 0.2786(3) 0.38020(17) 0.0486(12) Uani 1 1 d .
N15 N 0.6393(2) 0.2780(2) 0.33455(13) 0.0404(9) Uani 1 1 d .
H15A H 0.6708 0.2398 0.3164 0.048 Uiso 1 1 calc R
N16 N 0.6831(3) 0.2073(3) 0.38977(13) 0.0532(11) Uani 1 1 d .
H16 H 0.6971 0.1700 0.3650 0.064 Uiso 1 1 calc R
S5 S 0.59044(11) 0.35579(9) 0.42027(5) 0.0665(4) Uani 1 1 d .
C45 C 0.7327(4) 0.1023(4) 0.42952(19) 0.0714(17) Uani 1 1 d .
H45 H 0.7353 0.0653 0.3998 0.086 Uiso 1 1 calc R
C40 C 0.7069(4) 0.1858(3) 0.43277(17) 0.0581(14) Uani 1 1 d .
C44 C 0.7546(5) 0.0736(4) 0.4705(2) 0.0794(19) Uani 1 1 d .
H44 H 0.7729 0.0180 0.4684 0.095 Uiso 1 1 calc R
C42 C 0.7274(5) 0.2117(4) 0.51855(19) 0.082(2) Uani 1 1 d .
H42 H 0.7264 0.2486 0.5484 0.099 Uiso 1 1 calc R
C41 C 0.7071(5) 0.2396(4) 0.47762(19) 0.0748(18) Uani 1 1 d .
H41 H 0.6930 0.2965 0.4802 0.090 Uiso 1 1 calc R
C43 C 0.7488(5) 0.1288(4) 0.51394(19) 0.0766(19) Uani 1 1 d .
N17 N 0.7674(4) 0.0973(4) 0.55760(19) 0.0904(17) Uani 1 1 d .
O9 O 0.7941(4) 0.0238(4) 0.55332(16) 0.1104(18) Uani 1 1 d .
O10 O 0.7534(4) 0.1455(4) 0.59583(15) 0.1067(17) Uani 1 1 d .
C46 C 0.3852(3) 0.1766(3) 0.25925(16) 0.0415(10) Uani 1 1 d .
H46A H 0.3629 0.1470 0.2269 0.050 Uiso 1 1 calc R
H46B H 0.3316 0.2092 0.2731 0.050 Uiso 1 1 calc R
C47 C 0.4104(3) 0.1112(3) 0.28792(16) 0.0420(10) Uani 1 1 d .
H47A H 0.4382 0.1409 0.3194 0.050 Uiso 1 1 calc R
H47B H 0.3503 0.0789 0.2916 0.050 Uiso 1 1 calc R
C48 C 0.4559(3) -0.0196(3) 0.23162(15) 0.0362(10) Uani 1 1 d .
N19 N 0.5388(2) -0.0589(2) 0.21409(12) 0.0354(8) Uani 1 1 d .
H19 H 0.5919 -0.0257 0.2203 0.043 Uiso 1 1 calc R
N18 N 0.4809(2) 0.0519(2) 0.26503(12) 0.0364(8) Uani 1 1 d .
H18A H 0.5427 0.0640 0.2737 0.044 Uiso 1 1 calc R
C49 C 0.5535(3) -0.1409(3) 0.18860(14) 0.0357(9) Uani 1 1 d .
C52 C 0.6036(3) -0.3003(3) 0.13802(15) 0.0372(10) Uani 1 1 d .
C54 C 0.4806(3) -0.2078(3) 0.17117(15) 0.0394(10) Uani 1 1 d .
H54 H 0.4147 -0.1990 0.1765 0.047 Uiso 1 1 calc R
C51 C 0.6775(3) -0.2367(3) 0.15575(17) 0.0468(11) Uani 1 1 d .
H51 H 0.7433 -0.2467 0.1509 0.056 Uiso 1 1 calc R
C50 C 0.6518(3) -0.1585(3) 0.18057(17) 0.0455(11) Uani 1 1 d .
H50 H 0.7013 -0.1156 0.1925 0.055 Uiso 1 1 calc R
C53 C 0.5068(3) -0.2866(3) 0.14609(16) 0.0415(10) Uani 1 1 d .
H53 H 0.4584 -0.3307 0.1346 0.050 Uiso 1 1 calc R
N20 N 0.6317(3) -0.3823(2) 0.11126(13) 0.0467(9) Uani 1 1 d .
O11 O 0.7191(3) -0.3974(2) 0.11103(12) 0.0595(9) Uani 1 1 d .
O12 O 0.5647(3) -0.4333(2) 0.08853(12) 0.0571(9) Uani 1 1 d .
P1 P 0.75003(7) 0.08345(6) 0.27373(4) 0.0296(2) Uani 1 1 d .
O13 O 0.84506(18) 0.03867(16) 0.28109(9) 0.0329(6) Uani 1 1 d .
O16 O 0.67568(18) 0.06782(16) 0.30949(9) 0.0326(6) Uani 1 1 d .
O14 O 0.70391(19) 0.04795(16) 0.22243(9) 0.0327(6) Uani 1 1 d .
O15 O 0.77518(18) 0.18020(15) 0.28094(9) 0.0311(6) Uani 1 1 d .
N21 N 0.5737(3) 0.6945(2) 0.97741(12) 0.0435(9) Uani 1 1 d .
C55 C 0.6671(3) 0.6862(3) 1.00612(17) 0.0502(12) Uani 1 1 d .
H55A H 0.6821 0.6264 0.9989 0.060 Uiso 1 1 calc R
H55B H 0.6552 0.7024 1.0396 0.060 Uiso 1 1 calc R
C56 C 0.7565(4) 0.7389(4) 0.9981(2) 0.0779(18) Uani 1 1 d .
H56A H 0.7530 0.7980 1.0154 0.093 Uiso 1 1 calc R
H56B H 0.7574 0.7378 0.9644 0.093 Uiso 1 1 calc R
C58 C 0.9422(6) 0.7521(8) 1.0058(3) 0.174(5) Uani 1 1 d .
H58A H 0.9371 0.7586 0.9736 0.261 Uiso 1 1 calc R
H58B H 0.9990 0.7209 1.0105 0.261 Uiso 1 1 calc R
H58C H 0.9490 0.8075 1.0274 0.261 Uiso 1 1 calc R
C57 C 0.8506(4) 0.7036(5) 1.0149(3) 0.110(3) Uani 1 1 d .
H57A H 0.8501 0.7068 1.0487 0.132 Uiso 1 1 calc R
H57B H 0.8520 0.6438 0.9986 0.132 Uiso 1 1 calc R
C59 C 0.5482(4) 0.7871(3) 0.98662(17) 0.0491(12) Uani 1 1 d .
H59A H 0.4909 0.7906 0.9656 0.059 Uiso 1 1 calc R
H59B H 0.6027 0.8199 0.9778 0.059 Uiso 1 1 calc R
C60 C 0.5263(4) 0.8299(3) 1.03721(17) 0.0535(12) Uani 1 1 d .
H60A H 0.4678 0.8017 1.0458 0.064 Uiso 1 1 calc R
H60B H 0.5813 0.8249 1.0592 0.064 Uiso 1 1 calc R
C61 C 0.5098(4) 0.9238(3) 1.04078(19) 0.0582(13) Uani 1 1 d .
H61A H 0.5690 0.9518 1.0326 0.070 Uiso 1 1 calc R
H61B H 0.4561 0.9283 1.0180 0.070 Uiso 1 1 calc R
C62 C 0.4853(5) 0.9692(3) 1.0902(2) 0.0734(16) Uani 1 1 d .
H62A H 0.4293 0.9395 1.0992 0.110 Uiso 1 1 calc R
H62B H 0.4700 1.0269 1.0903 0.110 Uiso 1 1 calc R
H62C H 0.5410 0.9701 1.1124 0.110 Uiso 1 1 calc R
C64 C 0.3910(3) 0.6404(3) 0.97104(18) 0.0480(11) Uani 1 1 d .
H64A H 0.3889 0.6142 0.9372 0.058 Uiso 1 1 calc R
H64B H 0.3729 0.6991 0.9748 0.058 Uiso 1 1 calc R
C63 C 0.4941(3) 0.6401(3) 0.99299(16) 0.0429(11) Uani 1 1 d .
H63A H 0.5132 0.5814 0.9861 0.051 Uiso 1 1 calc R
H63B H 0.4927 0.6589 1.0273 0.051 Uiso 1 1 calc R
C65 C 0.3173(4) 0.5919(3) 0.9942(2) 0.0607(14) Uani 1 1 d .
H65A H 0.3342 0.5327 0.9890 0.073 Uiso 1 1 calc R
H65B H 0.3227 0.6163 1.0282 0.073 Uiso 1 1 calc R
C66 C 0.2117(5) 0.5939(4) 0.9753(3) 0.096(2) Uani 1 1 d .
H66A H 0.1925 0.6519 0.9825 0.144 Uiso 1 1 calc R
H66B H 0.1693 0.5597 0.9900 0.144 Uiso 1 1 calc R
H66C H 0.2060 0.5714 0.9414 0.144 Uiso 1 1 calc R
C67 C 0.5839(3) 0.6650(3) 0.92412(15) 0.0478(11) Uani 1 1 d .
H67A H 0.6271 0.7068 0.9146 0.057 Uiso 1 1 calc R
H67B H 0.5194 0.6644 0.9076 0.057 Uiso 1 1 calc R
C68 C 0.6244(4) 0.5766(3) 0.90759(17) 0.0568(13) Uani 1 1 d .
H68A H 0.6899 0.5770 0.9230 0.068 Uiso 1 1 calc R
H68B H 0.5822 0.5343 0.9172 0.068 Uiso 1 1 calc R
C69 C 0.6299(4) 0.5515(4) 0.85438(19) 0.0753(17) Uani 1 1 d D
H69A H 0.6725 0.5044 0.8468 0.090 Uiso 1 1 calc R
H69B H 0.6603 0.5995 0.8442 0.090 Uiso 1 1 calc R
C70 C 0.5315(4) 0.5253(4) 0.8262(2) 0.0807(18) Uani 1 1 d D
H70A H 0.5004 0.4779 0.8360 0.121 Uiso 1 1 calc R
H70B H 0.5417 0.5085 0.7929 0.121 Uiso 1 1 calc R
H70C H 0.4900 0.5726 0.8318 0.121 Uiso 1 1 calc R
N22 N 0.3299(3) 0.2448(3) 0.47788(15) 0.0581(11) Uani 1 1 d .
C71 C 0.3689(5) 0.1620(4) 0.4503(2) 0.0807(18) Uani 1 1 d .
H71A H 0.3606 0.1214 0.4700 0.097 Uiso 1 1 calc R
H71B H 0.3225 0.1418 0.4226 0.097 Uiso 1 1 calc R
C72 C 0.4704(7) 0.1493(7) 0.4318(4) 0.143(3) Uani 1 1 d .
H72A H 0.5208 0.1647 0.4581 0.172 Uiso 1 1 calc R
H72B H 0.4822 0.1857 0.4100 0.172 Uiso 1 1 calc R
C73 C 0.4753(8) 0.0548(5) 0.4060(3) 0.142(4) Uani 1 1 d .
H73A H 0.4150 0.0382 0.3855 0.170 Uiso 1 1 calc R
H73B H 0.5294 0.0516 0.3855 0.170 Uiso 1 1 calc R
C74 C 0.4884(6) -0.0128(5) 0.4349(3) 0.115(3) Uani 1 1 d .
H74A H 0.5387 0.0078 0.4603 0.173 Uiso 1 1 calc R
H74B H 0.5076 -0.0646 0.4145 0.173 Uiso 1 1 calc R
H74C H 0.4272 -0.0240 0.4479 0.173 Uiso 1 1 calc R
C76 C 0.1499(5) 0.1871(4) 0.4513(2) 0.0838(19) Uani 1 1 d .
H76A H 0.1672 0.1303 0.4353 0.101 Uiso 1 1 calc R
H76B H 0.1495 0.2224 0.4284 0.101 Uiso 1 1 calc R
C75 C 0.2259(4) 0.2243(3) 0.4911(2) 0.0663(16) Uani 1 1 d .
H75A H 0.2307 0.1846 0.5116 0.080 Uiso 1 1 calc R
H75B H 0.2022 0.2767 0.5096 0.080 Uiso 1 1 calc R
C78 C 0.0350(6) 0.1201(5) 0.5004(3) 0.119(3) Uani 1 1 d .
H78A H 0.0529 0.0644 0.4842 0.178 Uiso 1 1 calc R
H78B H -0.0325 0.1166 0.5082 0.178 Uiso 1 1 calc R
H78C H 0.0772 0.1401 0.5291 0.178 Uiso 1 1 calc R
C77 C 0.0467(5) 0.1809(5) 0.4689(3) 0.101(2) Uani 1 1 d .
H77A H 0.0312 0.2374 0.4862 0.121 Uiso 1 1 calc R
H77B H -0.0009 0.1632 0.4416 0.121 Uiso 1 1 calc R
C79 C 0.3985(8) 0.2868(4) 0.5219(3) 0.147(4) Uani 1 1 d D
H79A H 0.4562 0.3110 0.5104 0.177 Uiso 1 1 calc R
H79B H 0.3649 0.3348 0.5394 0.177 Uiso 1 1 calc R
N23 N 0.0009(3) 0.5418(2) 0.23028(14) 0.0517(10) Uani 1 1 d .
C82 C 0.0356(4) 0.6181(3) 0.2711(2) 0.0617(14) Uani 1 1 d .
H82A H 0.1068 0.6269 0.2712 0.074 Uiso 1 1 calc R
H82B H 0.0070 0.6687 0.2645 0.074 Uiso 1 1 calc R
C83 C 0.0111(4) 0.6116(3) 0.3200(2) 0.0677(15) Uani 1 1 d .
H83A H 0.0204 0.5539 0.3236 0.081 Uiso 1 1 calc R
H83B H -0.0577 0.6230 0.3242 0.081 Uiso 1 1 calc R
C84 C 0.0764(5) 0.6748(4) 0.35743(19) 0.085(2) Uani 1 1 d D
H84A H 0.0738 0.7311 0.3507 0.102 Uiso 1 1 calc R
H84B H 0.1441 0.6586 0.3554 0.102 Uiso 1 1 calc R
C85 C 0.0472(6) 0.6801(6) 0.4075(2) 0.121(3) Uani 1 1 d D
H85A H 0.0888 0.7235 0.4294 0.181 Uiso 1 1 calc R
H85B H 0.0546 0.6259 0.4153 0.181 Uiso 1 1 calc R
H85C H -0.0205 0.6944 0.4095 0.181 Uiso 1 1 calc R
C86 C 0.0231(4) 0.5673(3) 0.1843(2) 0.0609(14) Uani 1 1 d .
H86A H -0.0108 0.6184 0.1829 0.073 Uiso 1 1 calc R
H86B H 0.0934 0.5817 0.1853 0.073 Uiso 1 1 calc R
C87 C -0.0067(5) 0.4992(4) 0.13896(19) 0.0769(17) Uani 1 1 d D
H87A H 0.0154 0.4449 0.1434 0.092 Uiso 1 1 calc R
H87B H -0.0783 0.4935 0.1348 0.092 Uiso 1 1 calc R
C88 C 0.0321(6) 0.5145(5) 0.0937(2) 0.109(2) Uani 1 1 d D
H88A H 0.1037 0.5212 0.0972 0.131 Uiso 1 1 calc R
H88B H 0.0127 0.4656 0.0675 0.131 Uiso 1 1 calc R
C89 C -0.0088(6) 0.5941(5) 0.0830(3) 0.129(3) Uani 1 1 d D
H89A H -0.0796 0.5898 0.0827 0.194 Uiso 1 1 calc R
H89B H 0.0101 0.6000 0.0524 0.194 Uiso 1 1 calc R
H89C H 0.0171 0.6434 0.1070 0.194 Uiso 1 1 calc R
C90 C 0.0553(4) 0.4635(3) 0.23494(19) 0.0558(13) Uani 1 1 d .
H90A H 0.0225 0.4138 0.2128 0.067 Uiso 1 1 calc R
H90B H 0.0492 0.4553 0.2668 0.067 Uiso 1 1 calc R
C91 C 0.1645(4) 0.4662(3) 0.2260(2) 0.0633(14) Uani 1 1 d .
H91A H 0.1911 0.5253 0.2343 0.076 Uiso 1 1 calc R
H91B H 0.1715 0.4436 0.1924 0.076 Uiso 1 1 calc R
C92 C 0.2237(4) 0.4148(3) 0.25465(17) 0.0704(16) Uani 1 1 d D
H92A H 0.1885 0.3596 0.2516 0.085 Uiso 1 1 calc R
H92B H 0.2868 0.4044 0.2411 0.085 Uiso 1 1 calc R
C93 C 0.2422(5) 0.4580(4) 0.30684(17) 0.0842(18) Uani 1 1 d D
H93A H 0.2801 0.5113 0.3103 0.126 Uiso 1 1 calc R
H93B H 0.2780 0.4215 0.3228 0.126 Uiso 1 1 calc R
H93C H 0.1801 0.4686 0.3206 0.126 Uiso 1 1 calc R
C94 C -0.1085(3) 0.5192(2) 0.23085(18) 0.0483(11) Uani 1 1 d D
H94A H -0.1273 0.4703 0.2046 0.058 Uiso 1 1 calc R
H94B H -0.1193 0.5017 0.2601 0.058 Uiso 1 1 calc R
C96 C -0.2841(4) 0.5561(3) 0.22276(18) 0.0559(13) Uani 1 1 d .
H96A H -0.3256 0.6014 0.2183 0.067 Uiso 1 1 calc R
H96B H -0.2955 0.5093 0.1947 0.067 Uiso 1 1 calc R
C95 C -0.1760(3) 0.5896(3) 0.22723(19) 0.0564(13) Uani 1 1 d D
H95A H -0.1621 0.6115 0.1997 0.068 Uiso 1 1 calc R
H95B H -0.1639 0.6363 0.2553 0.068 Uiso 1 1 calc R
C97 C -0.3142(4) 0.5252(4) 0.2656(2) 0.0664(15) Uani 1 1 d .
H97A H -0.2825 0.4737 0.2668 0.100 Uiso 1 1 calc R
H97B H -0.3846 0.5140 0.2632 0.100 Uiso 1 1 calc R
H97C H -0.2946 0.5685 0.2941 0.100 Uiso 1 1 calc R
C98 C 0.3312(5) 0.3068(3) 0.4459(2) 0.095(2) Uani 1 1 d D
H98A H 0.3987 0.3151 0.4379 0.114 Uiso 1 1 calc R
H98B H 0.2921 0.2803 0.4165 0.114 Uiso 1 1 calc R
C99 C 0.2935(6) 0.3938(3) 0.4655(3) 0.134(4) Uani 1 1 d D
H99A H 0.3322 0.4227 0.4946 0.161 Uiso 1 1 calc R
H99B H 0.2250 0.3879 0.4726 0.161 Uiso 1 1 calc R
C101 C 0.2701(9) 0.5339(4) 0.4441(4) 0.195(6) Uani 1 1 d D
H10C H 0.2230 0.5350 0.4676 0.292 Uiso 1 1 calc R
H10D H 0.2402 0.5518 0.4174 0.292 Uiso 1 1 calc R
H10E H 0.3264 0.5721 0.4577 0.292 Uiso 1 1 calc R
C100 C 0.3029(7) 0.4441(4) 0.4278(3) 0.161(5) Uani 1 1 d D
H10F H 0.3712 0.4468 0.4200 0.193 Uiso 1 1 calc R
H10G H 0.2630 0.4147 0.3992 0.193 Uiso 1 1 calc R
C104 C 0.1989(5) 0.0287(4) 0.1238(2) 0.0772(17) Uani 1 1 d .
H10H H 0.1646 -0.0261 0.1104 0.116 Uiso 1 1 calc R
H10I H 0.1535 0.0678 0.1395 0.116 Uiso 1 1 calc R
H10J H 0.2512 0.0225 0.1463 0.116 Uiso 1 1 calc R
C105 C 0.2402(5) 0.0618(4) 0.0861(3) 0.0776(17) Uani 1 1 d .
N25 N 0.2716(6) 0.0862(4) 0.0562(3) 0.120(2) Uani 1 1 d .
C106 C 0.2162(5) 0.7787(4) 0.1092(2) 0.0728(16) Uani 1 1 d .
H10K H 0.2454 0.7715 0.0793 0.109 Uiso 1 1 calc R
H10L H 0.2450 0.8300 0.1307 0.109 Uiso 1 1 calc R
H10M H 0.1463 0.7831 0.1043 0.109 Uiso 1 1 calc R
C107 C 0.2336(4) 0.7085(5) 0.1283(3) 0.086(2) Uani 1 1 d .
N26 N 0.2473(5) 0.6513(5) 0.1439(4) 0.164(4) Uani 1 1 d .
C109 C 0.4697(7) 0.3869(6) 0.6187(3) 0.142(4) Uani 1 1 d D
H10N H 0.4580 0.4233 0.5972 0.213 Uiso 1 1 calc R
H10O H 0.5181 0.4150 0.6437 0.213 Uiso 1 1 calc R
H10P H 0.4092 0.3753 0.6322 0.213 Uiso 1 1 calc R
C108 C 0.5072(6) 0.3038(7) 0.5921(3) 0.196(6) Uani 1 1 d D
H10Q H 0.5350 0.2753 0.6155 0.235 Uiso 1 1 calc R
H10R H 0.5611 0.3179 0.5742 0.235 Uiso 1 1 calc R
S11 S 0.33849(8) -0.05443(8) 0.21310(4) 0.0482(3) Uani 1 1 d .
C110 C 0.4363(7) 0.2395(5) 0.5580(3) 0.198(6) Uani 1 1 d D
H11C H 0.4699 0.1897 0.5427 0.238 Uiso 1 1 calc R
H11D H 0.3824 0.2209 0.5745 0.238 Uiso 1 1 calc R

loop_
_atom_site_aniso_label
_atom_site_aniso_U_11
_atom_site_aniso_U_22
_atom_site_aniso_U_33
_atom_site_aniso_U_23
_atom_site_aniso_U_13
_atom_site_aniso_U_12
N1 0.029(2) 0.048(2) 0.067(3) 0.022(2) 0.0004(17) 0.0038(16)
C3 0.035(2) 0.041(3) 0.039(3) 0.008(2) 0.0074(18) -0.0016(18)
C1 0.030(2) 0.053(3) 0.060(3) 0.011(2) 0.003(2) 0.001(2)
C2 0.031(2) 0.040(3) 0.063(3) 0.007(2) 0.014(2) 0.0008(19)
N3 0.0261(19) 0.039(2) 0.049(2) -0.0010(16) 0.0031(15) -0.0026(15)
N2 0.0264(19) 0.038(2) 0.063(3) 0.0095(18) 0.0079(16) 0.0015(15)
C4 0.037(2) 0.045(3) 0.036(3) 0.007(2) 0.0074(19) 0.0032(19)
C8 0.052(3) 0.041(3) 0.050(3) 0.006(2) -0.008(2) 0.010(2)
C9 0.039(3) 0.040(2) 0.036(2) 0.0040(19) -0.0003(19) -0.0028(19)
C7 0.074(4) 0.045(3) 0.059(3) -0.014(2) -0.015(3) 0.021(3)
C5 0.054(3) 0.056(3) 0.046(3) -0.002(2) -0.004(2) 0.017(2)
C6 0.076(4) 0.067(4) 0.050(3) -0.018(3) -0.023(3) 0.027(3)
N4 0.122(5) 0.074(3) 0.081(4) -0.028(3) -0.041(3) 0.053(3)
O1 0.155(5) 0.097(3) 0.080(3) -0.049(3) -0.054(3) 0.070(3)
O2 0.163(5) 0.084(3) 0.104(4) -0.038(3) -0.066(3) 0.078(3)
S1 0.0332(6) 0.0554(8) 0.0593(8) -0.0035(6) 0.0056(5) -0.0107(5)
C10 0.037(3) 0.073(4) 0.083(4) 0.047(3) -0.009(3) 0.002(2)
C11 0.042(3) 0.096(4) 0.058(3) 0.042(3) -0.008(2) -0.007(3)
C12 0.042(3) 0.053(3) 0.057(3) 0.028(2) 0.004(2) 0.002(2)
N6 0.041(2) 0.035(2) 0.052(2) 0.0227(17) 0.0008(17) -0.0014(16)
N5 0.036(2) 0.057(2) 0.054(2) 0.0294(19) -0.0015(17) -0.0031(18)
S2 0.0534(9) 0.0898(11) 0.1150(13) 0.0757(10) -0.0032(8) -0.0003(7)
C18 0.046(3) 0.040(3) 0.044(3) 0.011(2) 0.004(2) 0.002(2)
C13 0.040(3) 0.037(3) 0.042(3) 0.014(2) 0.0058(19) -0.0022(19)
C17 0.040(3) 0.068(4) 0.053(3) 0.027(3) 0.004(2) -0.002(2)
C14 0.057(3) 0.035(3) 0.080(4) 0.018(2) 0.008(3) 0.003(2)
C16 0.057(4) 0.058(3) 0.055(3) 0.025(3) -0.005(2) -0.022(3)
C15 0.072(4) 0.041(3) 0.094(5) 0.015(3) 0.004(3) -0.014(3)
N7 0.067(4) 0.114(5) 0.101(5) 0.038(4) -0.012(3) -0.037(4)
O3 0.063(3) 0.140(4) 0.131(4) 0.050(3) -0.014(3) -0.049(3)
O4 0.120(5) 0.074(4) 0.240(8) 0.039(4) -0.025(4) -0.060(3)
C19 0.035(3) 0.039(3) 0.080(4) 0.017(2) 0.001(2) 0.012(2)
C20 0.052(3) 0.036(3) 0.075(4) 0.010(2) -0.003(3) 0.005(2)
C21 0.034(3) 0.043(3) 0.057(3) -0.005(2) 0.000(2) 0.005(2)
N9 0.038(2) 0.052(2) 0.041(2) 0.0032(18) 0.0073(16) 0.0098(17)
N8 0.037(2) 0.039(2) 0.056(3) 0.0030(18) 0.0023(17) 0.0074(16)
S3 0.0831(11) 0.0783(10) 0.0722(10) -0.0089(8) 0.0174(8) 0.0394(9)
C22 0.037(3) 0.051(3) 0.033(3) -0.003(2) 0.0024(19) 0.000(2)
C27 0.038(3) 0.049(3) 0.036(3) 0.002(2) 0.0058(19) 0.002(2)
C23 0.042(3) 0.082(4) 0.049(3) 0.010(3) 0.011(2) 0.017(3)
C26 0.046(3) 0.050(3) 0.043(3) -0.004(2) -0.001(2) 0.001(2)
C24 0.053(3) 0.088(4) 0.050(3) 0.007(3) 0.021(3) -0.001(3)
C25 0.053(3) 0.055(3) 0.037(3) 0.003(2) 0.006(2) -0.008(2)
N10 0.076(4) 0.067(3) 0.041(3) 0.007(2) 0.010(2) -0.013(3)
O5 0.089(3) 0.124(4) 0.066(3) 0.031(2) 0.019(2) -0.015(3)
O6 0.093(3) 0.086(3) 0.066(3) 0.022(2) 0.006(2) 0.012(2)
N11 0.0294(19) 0.037(2) 0.043(2) 0.0093(16) 0.0081(15) 0.0053(15)
C29 0.035(3) 0.046(3) 0.046(3) 0.013(2) 0.0000(19) 0.0026(19)
C28 0.036(3) 0.044(3) 0.049(3) 0.015(2) 0.003(2) 0.0085(19)
C30 0.038(3) 0.038(2) 0.039(3) 0.0108(19) 0.0085(19) 0.0034(19)
N12 0.036(2) 0.039(2) 0.038(2) 0.0121(16) 0.0063(15) 0.0068(15)
N13 0.033(2) 0.040(2) 0.042(2) 0.0136(16) 0.0090(15) 0.0006(15)
S4 0.0518(8) 0.0599(8) 0.0669(9) 0.0346(7) 0.0099(6) 0.0122(6)
C31 0.038(3) 0.033(2) 0.036(2) 0.0020(18) 0.0074(19) -0.0026(18)
C33 0.037(3) 0.064(3) 0.044(3) 0.005(2) 0.002(2) -0.004(2)
C32 0.037(3) 0.051(3) 0.038(3) 0.013(2) 0.0081(19) -0.002(2)
C36 0.045(3) 0.050(3) 0.037(3) 0.008(2) 0.003(2) -0.010(2)
C34 0.039(3) 0.060(3) 0.042(3) 0.000(2) 0.008(2) -0.018(2)
C35 0.054(3) 0.060(3) 0.038(3) 0.011(2) 0.010(2) -0.013(2)
N14 0.050(3) 0.089(3) 0.045(3) -0.003(2) 0.010(2) -0.020(2)
O8 0.038(2) 0.115(3) 0.074(3) 0.009(2) 0.0043(19) -0.008(2)
O7 0.064(3) 0.124(4) 0.065(3) 0.018(3) 0.021(2) -0.031(2)
C38 0.047(3) 0.038(2) 0.047(3) 0.009(2) 0.008(2) 0.005(2)
C37 0.039(3) 0.039(2) 0.047(3) 0.007(2) 0.010(2) 0.0115(19)
C39 0.035(3) 0.062(3) 0.046(3) 0.005(2) 0.005(2) 0.013(2)
N15 0.036(2) 0.041(2) 0.043(2) 0.0062(17) 0.0080(16) 0.0069(16)
N16 0.054(3) 0.063(3) 0.041(2) 0.0039(19) 0.0049(18) 0.028(2)
S5 0.0741(10) 0.0789(10) 0.0460(8) 0.0043(7) 0.0123(7) 0.0417(8)
C45 0.087(4) 0.083(4) 0.045(3) 0.008(3) 0.007(3) 0.048(3)
C40 0.061(3) 0.073(3) 0.040(3) 0.005(2) 0.003(2) 0.038(3)
C44 0.098(5) 0.095(4) 0.051(4) 0.018(3) 0.002(3) 0.059(4)
C42 0.092(5) 0.113(5) 0.037(3) 0.000(3) -0.004(3) 0.054(4)
C41 0.088(4) 0.084(4) 0.052(4) 0.008(3) -0.003(3) 0.049(3)
C43 0.085(4) 0.108(5) 0.042(3) 0.020(3) 0.003(3) 0.052(4)
N17 0.090(4) 0.130(5) 0.056(4) 0.027(3) -0.002(3) 0.050(4)
O9 0.142(5) 0.133(4) 0.070(3) 0.042(3) 0.000(3) 0.069(4)
O10 0.122(4) 0.163(5) 0.036(2) 0.017(3) -0.002(2) 0.057(3)
C46 0.030(2) 0.049(3) 0.045(3) 0.009(2) 0.0060(19) 0.0057(19)
C47 0.031(2) 0.049(3) 0.045(3) 0.007(2) 0.0093(19) 0.0031(19)
C48 0.029(2) 0.040(2) 0.040(3) 0.013(2) 0.0027(18) -0.0001(18)
N19 0.0251(18) 0.0354(19) 0.044(2) 0.0074(16) 0.0026(15) -0.0033(14)
N18 0.0255(18) 0.040(2) 0.043(2) 0.0073(17) 0.0018(15) 0.0030(15)
C49 0.042(3) 0.034(2) 0.031(2) 0.0099(18) 0.0006(18) 0.0013(18)
C52 0.040(3) 0.033(2) 0.039(3) 0.0088(19) 0.0040(19) -0.0010(18)
C54 0.035(2) 0.035(2) 0.047(3) 0.007(2) 0.0051(19) -0.0033(18)
C51 0.038(3) 0.044(3) 0.054(3) 0.003(2) 0.006(2) 0.000(2)
C50 0.033(3) 0.038(3) 0.059(3) -0.002(2) 0.006(2) -0.0045(19)
C53 0.040(3) 0.031(2) 0.050(3) 0.007(2) 0.000(2) -0.0094(18)
N20 0.058(3) 0.039(2) 0.044(2) 0.0109(18) 0.012(2) -0.003(2)
O11 0.050(2) 0.049(2) 0.075(2) 0.0016(17) 0.0134(17) 0.0116(16)
O12 0.061(2) 0.0423(19) 0.063(2) 0.0043(17) 0.0068(18) -0.0099(16)
P1 0.0256(5) 0.0299(6) 0.0329(6) 0.0066(4) 0.0037(4) 0.0005(4)
O13 0.0265(15) 0.0322(15) 0.0401(16) 0.0090(12) 0.0008(12) 0.0017(11)
O16 0.0263(15) 0.0361(15) 0.0361(16) 0.0096(12) 0.0072(11) -0.0016(11)
O14 0.0298(15) 0.0338(15) 0.0332(16) 0.0052(12) 0.0046(11) 0.0004(11)
O15 0.0276(15) 0.0288(14) 0.0361(16) 0.0059(12) 0.0056(11) -0.0009(11)
N21 0.045(2) 0.048(2) 0.038(2) 0.0146(17) 0.0038(17) -0.0057(17)
C55 0.045(3) 0.063(3) 0.041(3) 0.010(2) 0.001(2) -0.002(2)
C56 0.058(4) 0.121(5) 0.048(3) 0.012(3) 0.008(3) -0.023(3)
C58 0.059(5) 0.349(15) 0.067(5) -0.031(7) 0.016(4) -0.058(7)
C57 0.041(4) 0.170(7) 0.083(5) -0.037(5) -0.006(3) -0.013(4)
C59 0.055(3) 0.041(3) 0.054(3) 0.018(2) 0.007(2) -0.006(2)
C60 0.066(3) 0.046(3) 0.049(3) 0.013(2) 0.003(2) -0.002(2)
C61 0.066(4) 0.046(3) 0.062(3) 0.012(2) 0.006(3) -0.008(2)
C62 0.082(4) 0.057(3) 0.078(4) 0.007(3) 0.015(3) 0.001(3)
C64 0.045(3) 0.044(3) 0.058(3) 0.016(2) 0.006(2) 0.003(2)
C63 0.050(3) 0.043(3) 0.040(3) 0.018(2) 0.009(2) 0.001(2)
C65 0.055(3) 0.061(3) 0.066(4) 0.012(3) 0.022(3) -0.003(2)
C66 0.054(4) 0.104(5) 0.118(6) 0.007(4) 0.018(4) -0.021(3)
C67 0.044(3) 0.063(3) 0.036(3) 0.014(2) 0.007(2) -0.012(2)
C68 0.063(3) 0.056(3) 0.049(3) 0.010(2) 0.012(2) -0.016(2)
C69 0.080(4) 0.085(4) 0.057(4) 0.009(3) 0.021(3) -0.018(3)
C70 0.090(5) 0.090(4) 0.064(4) 0.021(3) 0.010(3) 0.002(4)
N22 0.071(3) 0.051(3) 0.052(3) 0.016(2) -0.009(2) 0.002(2)
C71 0.066(4) 0.096(5) 0.082(4) 0.015(3) 0.033(3) 0.021(3)
C72 0.113(8) 0.185(10) 0.134(8) 0.044(7) 0.021(6) 0.000(6)
C73 0.206(10) 0.071(5) 0.121(7) -0.030(5) -0.045(6) 0.065(6)
C74 0.122(7) 0.139(7) 0.076(5) 0.001(5) 0.001(4) 0.046(5)
C76 0.080(5) 0.092(5) 0.094(5) 0.041(4) 0.030(4) 0.028(4)
C75 0.078(4) 0.063(3) 0.060(4) 0.008(3) 0.020(3) 0.032(3)
C78 0.119(7) 0.139(7) 0.124(7) 0.068(6) 0.046(5) 0.040(5)
C77 0.086(5) 0.107(5) 0.128(6) 0.055(5) 0.037(4) 0.017(4)
C79 0.262(12) 0.068(5) 0.113(6) 0.026(4) -0.049(7) 0.081(6)
N23 0.058(3) 0.040(2) 0.059(3) 0.018(2) 0.004(2) -0.0083(18)
C82 0.063(4) 0.041(3) 0.076(4) 0.011(3) -0.010(3) -0.011(2)
C83 0.070(4) 0.059(3) 0.069(4) 0.005(3) -0.004(3) 0.013(3)
C84 0.105(5) 0.062(4) 0.075(5) -0.004(3) -0.025(4) 0.016(3)
C85 0.101(6) 0.154(7) 0.088(6) -0.015(5) -0.001(4) 0.044(5)
C86 0.054(3) 0.061(3) 0.078(4) 0.038(3) 0.006(3) -0.008(2)
C87 0.080(4) 0.094(5) 0.062(4) 0.030(4) 0.007(3) -0.006(3)
C88 0.091(6) 0.122(6) 0.119(7) 0.044(5) 0.002(5) -0.018(5)
C89 0.087(6) 0.152(8) 0.143(8) 0.020(6) 0.030(5) -0.003(5)
C90 0.059(3) 0.043(3) 0.067(3) 0.014(2) 0.012(3) 0.003(2)
C91 0.053(3) 0.063(3) 0.077(4) 0.021(3) 0.011(3) 0.003(3)
C92 0.060(4) 0.065(4) 0.086(5) 0.011(3) 0.022(3) 0.008(3)
C93 0.082(5) 0.070(4) 0.092(5) 0.005(4) -0.004(4) 0.002(3)
C94 0.052(3) 0.040(3) 0.054(3) 0.016(2) 0.006(2) -0.008(2)
C96 0.063(4) 0.053(3) 0.050(3) 0.010(2) 0.002(2) 0.004(2)
C95 0.058(3) 0.047(3) 0.064(3) 0.015(2) 0.002(3) 0.003(2)
C97 0.055(3) 0.069(4) 0.085(4) 0.036(3) 0.013(3) 0.007(3)
C98 0.094(5) 0.077(5) 0.125(6) 0.063(4) -0.030(4) -0.019(4)
C99 0.138(7) 0.065(5) 0.203(10) 0.067(6) -0.070(7) -0.013(4)
C101 0.247(15) 0.075(6) 0.247(14) 0.046(7) -0.108(11) -0.020(7)
C100 0.164(9) 0.085(6) 0.243(12) 0.099(7) -0.104(8) -0.030(5)
C104 0.074(4) 0.080(4) 0.084(4) 0.033(3) -0.001(3) 0.000(3)
C105 0.079(5) 0.060(4) 0.096(5) 0.025(4) 0.001(4) -0.004(3)
N25 0.148(7) 0.086(4) 0.133(6) 0.036(4) 0.047(5) -0.012(4)
C106 0.069(4) 0.067(4) 0.082(4) 0.022(3) -0.004(3) 0.003(3)
C107 0.051(4) 0.088(5) 0.133(6) 0.062(4) -0.019(3) -0.010(3)
N26 0.079(5) 0.155(7) 0.294(11) 0.148(8) -0.040(6) -0.029(4)
C109 0.117(7) 0.241(11) 0.053(5) 0.006(6) 0.002(4) 0.008(7)
C108 0.095(7) 0.384(18) 0.053(5) -0.058(8) -0.025(4) 0.040(9)
S11 0.0294(6) 0.0545(7) 0.0565(8) 0.0067(6) -0.0007(5) -0.0008(5)
C110 0.273(17) 0.190(11) 0.143(10) 0.026(9) 0.091(10) 0.098(12)

loop_
_atom_type_symbol
_atom_type_description
_atom_type_scat_dispersion_real
_atom_type_scat_dispersion_imag
_atom_type_scat_source
C C 0.0033 0.0016 'International Tables Vol C Tables 4.2.6.8 and 6.1.1.4'
H H 0.0000 0.0000 'International Tables Vol C Tables 4.2.6.8 and 6.1.1.4'
N N 0.0061 0.0033 'International Tables Vol C Tables 4.2.6.8 and 6.1.1.4'
O O 0.0106 0.0060 'International Tables Vol C Tables 4.2.6.8 and 6.1.1.4'
F F 0.0171 0.0103 'International Tables Vol C Tables 4.2.6.8 and 6.1.1.4'
S S 0.1246 0.1234 'International Tables Vol C Tables 4.2.6.8 and 6.1.1.4'
P P 0.1023 0.0942 'International Tables Vol C Tables 4.2.6.8 and 6.1.1.4'

loop_
_geom_angle_atom_site_label_1
_geom_angle_atom_site_label_2
_geom_angle_atom_site_label_3
_geom_angle
C10 N1 C19 112.7(4)
C10 N1 C1 112.3(4)
C19 N1 C1 112.4(4)
N2 C3 N3 113.0(4)
N2 C3 S1 124.5(3)
N3 C3 S1 122.4(3)
N1 C1 C2 110.7(4)
N2 C2 C1 111.6(4)
C3 N3 C4 127.9(4)
C3 N2 C2 124.8(4)
C5 C4 C9 120.2(4)
C5 C4 N3 122.1(4)
C9 C4 N3 117.6(4)
C7 C8 C9 118.5(4)
C8 C9 C4 120.5(4)
C8 C7 C6 122.2(4)
C8 C7 N4 120.0(4)
C6 C7 N4 117.7(5)
C6 C5 C4 119.3(4)
C5 C6 C7 119.2(5)
O1 N4 O2 123.1(5)
O1 N4 C7 120.0(5)
O2 N4 C7 116.9(5)
N1 C10 C11 111.8(4)
N5 C11 C10 111.4(4)
N5 C12 N6 112.8(4)
N5 C12 S2 124.0(3)
N6 C12 S2 123.2(4)
C12 N6 C13 127.9(3)
C12 N5 C11 123.9(4)
C17 C18 C13 120.7(4)
C18 C13 C14 118.3(4)
C18 C13 N6 117.6(4)
C14 C13 N6 123.9(4)
C16 C17 C18 118.6(4)
C15 C14 C13 120.5(5)
C15 C16 C17 122.4(5)
C15 C16 N7 118.1(6)
C17 C16 N7 119.5(6)
C16 C15 C14 119.4(5)
O4 N7 O3 123.3(6)
O4 N7 C16 119.5(7)
O3 N7 C16 117.2(6)
N1 C19 C20 110.3(4)
N8 C20 C19 110.8(4)
N8 C21 N9 113.1(4)
N8 C21 S3 123.7(3)
N9 C21 S3 123.2(4)
C21 N9 C22 129.0(4)
C21 N8 C20 123.0(4)
C27 C22 N9 116.9(4)
C27 C22 C23 118.4(4)
N9 C22 C23 124.5(4)
C26 C27 C22 121.5(4)
C24 C23 C22 120.2(4)
C27 C26 C25 119.6(4)
C23 C24 C25 120.4(4)
C26 C25 C24 119.8(5)
C26 C25 N10 119.8(5)
C24 C25 N10 120.4(5)
O6 N10 O5 123.3(5)
O6 N10 C25 119.1(4)
O5 N10 C25 117.6(5)
C46 N11 C37 113.7(3)
C46 N11 C28 112.0(3)
C37 N11 C28 111.8(3)
N12 C29 C28 112.2(4)
N11 C28 C29 111.2(3)
N12 C30 N13 111.6(3)
N12 C30 S4 123.8(3)
N13 C30 S4 124.7(3)
C30 N12 C29 123.5(3)
C31 N13 C30 129.9(4)
N13 C31 C36 126.5(4)
N13 C31 C32 115.9(4)
C36 C31 C32 117.5(4)
C34 C33 C32 119.0(4)
C33 C32 C31 121.9(4)
C35 C36 C31 120.7(4)
C33 C34 C35 120.3(4)
C33 C34 N14 120.5(5)
C35 C34 N14 119.1(5)
C36 C35 C34 120.6(4)
O8 N14 O7 124.0(5)
O8 N14 C34 118.2(5)
O7 N14 C34 117.8(5)
N15 C38 C37 112.0(4)
N11 C37 C38 111.9(3)
N15 C39 N16 111.6(4)
N15 C39 S5 122.6(3)
N16 C39 S5 125.8(4)
C39 N15 C38 123.7(3)
C39 N16 C40 130.8(4)
C40 C45 C44 120.3(5)
C41 C40 C45 118.1(5)
C41 C40 N16 126.1(4)
C45 C40 N16 115.9(4)
C43 C44 C45 118.9(5)
C43 C42 C41 118.0(5)
C42 C41 C40 122.1(5)
C42 C43 C44 122.5(5)
C42 C43 N17 118.5(5)
C44 C43 N17 119.0(5)
O10 N17 O9 124.0(5)
O10 N17 C43 117.8(5)
O9 N17 C43 118.2(5)
N11 C46 C47 111.5(3)
N18 C47 C46 112.0(3)
N18 C48 N19 111.2(3)
N18 C48 S11 123.3(3)
N19 C48 S11 125.4(3)
C48 N19 C49 133.0(4)
C48 N18 C47 124.4(3)
N19 C49 C50 115.8(4)
N19 C49 C54 126.7(4)
C50 C49 C54 117.5(4)
C53 C52 C51 121.0(4)
C53 C52 N20 120.9(4)
C51 C52 N20 118.1(4)
C53 C54 C49 120.0(4)
C50 C51 C52 118.6(4)
C51 C50 C49 122.3(4)
C52 C53 C54 120.5(4)
O11 N20 O12 123.2(4)
O11 N20 C52 119.4(4)
O12 N20 C52 117.3(4)
O13 P1 O15 109.38(15)
O13 P1 O16 109.86(15)
O15 P1 O16 109.92(14)
O13 P1 O14 109.58(14)
O15 P1 O14 108.45(14)
O16 P1 O14 109.62(15)
C55 N21 C59 110.5(4)
C55 N21 C63 106.0(3)
C59 N21 C63 111.0(3)
C55 N21 C67 111.9(3)
C59 N21 C67 106.6(3)
C63 N21 C67 110.8(3)
N21 C55 C56 115.4(4)
C55 C56 C57 110.2(6)
C58 C57 C56 112.2(8)
N21 C59 C60 116.9(4)
C61 C60 C59 109.8(4)
C62 C61 C60 112.0(4)
C63 C64 C65 111.1(4)
C64 C63 N21 116.9(3)
C66 C65 C64 113.5(5)
N21 C67 C68 115.6(4)
C69 C68 C67 112.1(4)
C68 C69 C70 114.7(5)
C98 N22 C71 107.0(4)
C98 N22 C75 112.4(4)
C71 N22 C75 108.1(4)
C98 N22 C79 105.9(5)
C71 N22 C79 111.6(5)
C75 N22 C79 111.7(6)
C72 C71 N22 127.5(6)
C71 C72 C73 108.6(8)
C74 C73 C72 119.9(8)
C75 C76 C77 111.9(6)
C76 C75 N22 117.4(4)
C78 C77 C76 114.2(6)
C110 C79 N22 123.5(7)
C94 N23 C90 107.4(3)
C94 N23 C86 110.8(4)
C90 N23 C86 110.5(4)
C94 N23 C82 111.0(4)
C90 N23 C82 110.3(4)
C86 N23 C82 106.8(4)
C83 C82 N23 116.4(4)
C82 C83 C84 110.4(5)
C83 C84 C85 113.4(6)
C87 C86 N23 115.1(4)
C88 C87 C86 116.5(5)
C89 C88 C87 109.9(6)
N23 C90 C91 116.2(4)
C90 C91 C92 112.3(4)
C93 C92 C91 113.9(4)
C95 C94 N23 115.8(4)
C97 C96 C95 113.2(4)
C94 C95 C96 110.7(4)
C99 C98 N22 116.6(5)
C98 C99 C100 107.0(5)
C101 C100 C99 111.9(6)
N25 C105 C104 178.7(8)
N26 C107 C106 179.7(8)
C109 C108 C110 119.2(7)
C79 C110 C108 104.7(7)

loop_
_geom_bond_atom_site_label_1
_geom_bond_atom_site_label_2
_geom_bond_distance
N1 C10 1.465(6)
N1 C19 1.466(6)
N1 C1 1.470(6)
C3 N2 1.330(5)
C3 N3 1.372(5)
C3 S1 1.678(4)
C1 C2 1.506(6)
C2 N2 1.452(5)
N3 C4 1.404(5)
C4 C5 1.385(6)
C4 C9 1.387(6)
C8 C7 1.350(7)
C8 C9 1.384(6)
C7 C6 1.393(7)
C7 N4 1.458(6)
C5 C6 1.375(6)
N4 O1 1.214(6)
N4 O2 1.224(6)
C10 C11 1.522(8)
C11 N5 1.448(6)
C12 N5 1.339(6)
C12 N6 1.367(5)
C12 S2 1.693(5)
N6 C13 1.399(5)
C18 C17 1.381(7)
C18 C13 1.388(6)
C13 C14 1.395(6)
C17 C16 1.365(7)
C14 C15 1.372(7)
C16 C15 1.350(8)
C16 N7 1.462(8)
N7 O4 1.223(8)
N7 O3 1.237(8)
C19 C20 1.511(7)
C20 N8 1.453(5)
C21 N8 1.331(6)
C21 N9 1.374(5)
C21 S3 1.678(5)
N9 C22 1.400(6)
C22 C27 1.384(6)
C22 C23 1.402(6)
C27 C26 1.369(6)
C23 C24 1.365(7)
C26 C25 1.380(7)
C24 C25 1.390(7)
C25 N10 1.445(6)
N10 O6 1.232(6)
N10 O5 1.239(6)
N11 C46 1.454(5)
N11 C37 1.455(5)
N11 C28 1.466(5)
C29 N12 1.453(5)
C29 C28 1.520(6)
C30 N12 1.331(5)
C30 N13 1.382(5)
C30 S4 1.680(4)
N13 C31 1.370(5)
C31 C36 1.394(6)
C31 C32 1.397(6)
C33 C34 1.372(7)
C33 C32 1.376(6)
C36 C35 1.364(6)
C34 C35 1.381(7)
C34 N14 1.453(6)
N14 O8 1.227(6)
N14 O7 1.232(6)
C38 N15 1.458(5)
C38 C37 1.508(6)
C39 N15 1.319(6)
C39 N16 1.385(6)
C39 S5 1.692(4)
N16 C40 1.391(6)
C45 C40 1.388(7)
C45 C44 1.389(7)
C40 C41 1.383(7)
C44 C43 1.370(7)
C42 C43 1.357(8)
C42 C41 1.378(8)
C43 N17 1.479(7)
N17 O10 1.226(6)
N17 O9 1.234(6)
C46 C47 1.523(6)
C47 N18 1.462(5)
C48 N18 1.334(5)
C48 N19 1.384(5)
C48 S11 1.677(4)
N19 C49 1.384(5)
C49 C50 1.400(6)
C49 C54 1.406(6)
C52 C53 1.369(6)
C52 C51 1.382(6)
C52 N20 1.448(5)
C54 C53 1.382(6)
C51 C50 1.369(6)
N20 O11 1.224(5)
N20 O12 1.239(5)
P1 O13 1.536(3)
P1 O15 1.539(3)
P1 O16 1.543(3)
P1 O14 1.543(3)
N21 C55 1.503(6)
N21 C59 1.511(5)
N21 C63 1.513(6)
N21 C67 1.523(6)
C55 C56 1.508(7)
C56 C57 1.522(9)
C58 C57 1.506(11)
C59 C60 1.521(7)
C60 C61 1.518(6)
C61 C62 1.513(7)
C64 C63 1.503(6)
C64 C65 1.520(7)
C65 C66 1.508(8)
C67 C68 1.531(7)
C68 C69 1.507(7)
C69 C70 1.5092(10)
N22 C98 1.510(7)
N22 C71 1.523(7)
N22 C75 1.525(7)
N22 C79 1.531(9)
C71 C72 1.516(11)
C72 C73 1.537(11)
C73 C74 1.527(11)
C76 C75 1.491(9)
C76 C77 1.528(9)
C78 C77 1.493(9)
C79 C110 1.5090(10)
N23 C94 1.514(6)
N23 C90 1.520(6)
N23 C86 1.523(6)
N23 C82 1.525(6)
C82 C83 1.502(8)
C83 C84 1.509(8)
C84 C85 1.5097(10)
C86 C87 1.519(8)
C87 C88 1.5104(10)
C88 C89 1.5089(10)
C90 C91 1.521(7)
C91 C92 1.524(7)
C92 C93 1.5097(10)
C94 C95 1.5095(10)
C96 C97 1.511(7)
C96 C95 1.525(7)
C98 C99 1.5101(10)
C99 C100 1.5105(10)
C101 C100 1.5096(10)
C104 C105 1.451(10)
C105 N25 1.127(8)
C106 C107 1.393(8)
C107 N26 1.133(8)
C109 C108 1.5099(10)
C108 C110 1.5107(10)
